data_2204293
loop_
_publ_author_name
'Yong-Hong Wen'
'Shu-Sheng Zhang'
'Juan Liang'
'Xue-Mei Li'

_publ_section_title <i>N,N</i>'-Bis(<i>p</i>-methoxyphenyl)-2,2'-(<i>m</i>-phenylenedioxy)diacetamide
_journal_issue 10
_journal_name_full 'Acta Crystallographica Section E'
_journal_page_first o1702
_journal_page_last o1703
_journal_paper_doi 10.1107/S1600536804021440
_journal_volume 60
_journal_year 2004
_chemical_formula_iupac 'C24 H24 N2 O6'
_chemical_formula_moiety 'C24 H24 N2 O6'
_chemical_formula_sum 'C24 H24 N2 O6'
_chemical_formula_weight 436.45
_chemical_name_systematic
;
N,N'-Bis(p-methoxyphenyl)-2,2'-(m-phenylenedioxy)diacetamide
;
_space_group_IT_number 14
_symmetry_cell_setting monoclinic
_symmetry_space_group_name_Hall '-P 2ybc'
_symmetry_space_group_name_H-M 'P 1 21/c 1'
_atom_sites_solution_hydrogens geom
_atom_sites_solution_primary direct
_atom_sites_solution_secondary difmap
_audit_creation_method SHELXL-97
_cell_angle_alpha 90.00
_cell_angle_beta 93.532(2)
_cell_angle_gamma 90.00
_cell_formula_units_Z 4
_cell_length_a 11.2370(13)
_cell_length_b 18.256(2)
_cell_length_c 10.4779(12)
_cell_measurement_reflns_used 1683
_cell_measurement_temperature 293(2)
_cell_measurement_theta_max 25.02
_cell_measurement_theta_min 2.24
_cell_volume 2145.4(4)
_computing_cell_refinement 'SAINT (Siemens, 1996)'
_computing_data_collection 'SMART (Siemens, 1996)'
_computing_data_reduction SAINT
_computing_molecular_graphics SHELXTL
_computing_publication_material
;
SHELXTL, PARST (Nardelli, 1995) and PLATON (Spek, 1990)
;
_computing_structure_refinement SHELXTL
_computing_structure_solution 'SHELXTL (Sheldrick, 1997)'
_diffrn_ambient_temperature 293(2)
_diffrn_detector_area_resol_mean 8.33
_diffrn_measured_fraction_theta_full 0.999
_diffrn_measured_fraction_theta_max 0.999
_diffrn_measurement_device_type
;
Siemens SMART 1000 CCD area-detector
;
_diffrn_measurement_method \w
_diffrn_radiation_monochromator graphite
_diffrn_radiation_source 'fine-focus sealed tube'
_diffrn_radiation_type MoK\a
_diffrn_radiation_wavelength 0.71073
_diffrn_reflns_av_R_equivalents 0.0357
_diffrn_reflns_av_sigmaI/netI 0.0438
_diffrn_reflns_limit_h_max 13
_diffrn_reflns_limit_h_min -12
_diffrn_reflns_limit_k_max 21
_diffrn_reflns_limit_k_min -17
_diffrn_reflns_limit_l_max 12
_diffrn_reflns_limit_l_min -12
_diffrn_reflns_number 11048
_diffrn_reflns_theta_full 25.02
_diffrn_reflns_theta_max 25.02
_diffrn_reflns_theta_min 1.82
_diffrn_standards_decay_% 0
_diffrn_standards_interval_count 0
_diffrn_standards_interval_time 0
_diffrn_standards_number 0
_exptl_absorpt_coefficient_mu 0.098
_exptl_absorpt_correction_T_max 0.9922
_exptl_absorpt_correction_T_min 0.9619
_exptl_absorpt_correction_type multi-scan
_exptl_absorpt_process_details '(SADABS; Sheldrick, 1996)'
_exptl_crystal_colour colourless
_exptl_crystal_density_diffrn 1.351
_exptl_crystal_density_method 'not measured'
_exptl_crystal_description needle
_exptl_crystal_F_000 920
_exptl_crystal_size_max 0.40
_exptl_crystal_size_mid 0.11
_exptl_crystal_size_min 0.08
_refine_diff_density_max 0.151
_refine_diff_density_min -0.121
_refine_ls_extinction_method none
_refine_ls_goodness_of_fit_ref 1.004
_refine_ls_hydrogen_treatment constr
_refine_ls_matrix_type full
_refine_ls_number_parameters 289
_refine_ls_number_reflns 3792
_refine_ls_number_restraints 0
_refine_ls_restrained_S_all 1.004
_refine_ls_R_factor_all 0.0907
_refine_ls_R_factor_gt 0.0488
_refine_ls_shift/su_max 0.000
_refine_ls_shift/su_mean 0.000
_refine_ls_structure_factor_coef Fsqd
_refine_ls_weighting_details 'calc w = 1/[\s^2^(Fo^2^)+(0.0509P)^2^+0.1396P] where P = (Fo^2^+2Fc^2^)/3'
_refine_ls_weighting_scheme calc
_refine_ls_wR_factor_gt 0.1028
_refine_ls_wR_factor_ref 0.1201
_reflns_number_gt 2349
_reflns_number_total 3792
_reflns_threshold_expression I>2\s(I)
_cod_data_source_file ci6436.cif
_cod_data_source_block I
_cod_original_sg_symbol_H-M 'P 21/c'
_cod_database_code 2204293
_cod_database_fobs_code 2204293

loop_
_symmetry_equiv_pos_as_xyz
'x, y, z'
'-x, y+1/2, -z+1/2'
'-x, -y, -z'
'x, -y-1/2, z-1/2'

loop_
_atom_site_label
_atom_site_fract_x
_atom_site_fract_y
_atom_site_fract_z
_atom_site_U_iso_or_equiv
_atom_site_adp_type
_atom_site_calc_flag
_atom_site_refinement_flags
_atom_site_occupancy
_atom_site_type_symbol
O1 -0.45850(17) 0.30848(10) -0.24233(19) 0.0864(6) Uani d . 1 O
O2 -0.02869(16) 0.17412(9) 0.14602(16) 0.0736(5) Uani d . 1 O
O3 0.16564(15) 0.21770(9) 0.29905(15) 0.0673(5) Uani d . 1 O
O4 0.01767(14) 0.06253(8) 0.61701(14) 0.0589(4) Uani d . 1 O
O5 -0.12234(16) 0.08160(9) 0.80684(15) 0.0758(6) Uani d . 1 O
O6 -0.47527(17) -0.07495(10) 1.18264(17) 0.0833(6) Uani d . 1 O
N1 -0.10971(17) 0.28755(9) 0.15566(17) 0.0553(5) Uani d . 1 N
H1 -0.1061 0.3268 0.2010 0.066 Uiso calc R 1 H
N2 -0.09817(17) -0.03653(9) 0.86904(16) 0.0521(5) Uani d . 1 N
H2 -0.0553 -0.0750 0.8601 0.063 Uiso calc R 1 H
C1 -0.5025(3) 0.24775(17) -0.3155(3) 0.0878(9) Uani d . 1 C
H1A -0.5619 0.2642 -0.3789 0.132 Uiso calc R 1 H
H1B -0.5374 0.2129 -0.2602 0.132 Uiso calc R 1 H
H1C -0.4381 0.2251 -0.3569 0.132 Uiso calc R 1 H
C2 -0.3725(2) 0.29650(14) -0.1461(2) 0.0618(7) Uani d . 1 C
C3 -0.3380(3) 0.35712(14) -0.0759(3) 0.0816(9) Uani d . 1 C
H3 -0.3738 0.4020 -0.0955 0.098 Uiso calc R 1 H
C4 -0.2523(2) 0.35303(13) 0.0222(3) 0.0704(7) Uani d . 1 C
H4 -0.2301 0.3951 0.0675 0.085 Uiso calc R 1 H
C5 -0.1985(2) 0.28715(11) 0.0546(2) 0.0504(6) Uani d . 1 C
C6 -0.2333(3) 0.22685(13) -0.0161(3) 0.0724(8) Uani d . 1 C
H6 -0.1977 0.1819 0.0030 0.087 Uiso calc R 1 H
C7 -0.3205(2) 0.23141(14) -0.1156(3) 0.0722(8) Uani d . 1 C
H7 -0.3432 0.1896 -0.1615 0.087 Uiso calc R 1 H
C8 -0.0301(2) 0.23574(12) 0.1915(2) 0.0523(6) Uani d . 1 C
C9 0.0622(2) 0.26191(13) 0.2925(2) 0.0623(7) Uani d . 1 C
H9A 0.0843 0.3119 0.2737 0.075 Uiso calc R 1 H
H9B 0.0276 0.2617 0.3751 0.075 Uiso calc R 1 H
C10 0.1788(2) 0.16310(12) 0.3886(2) 0.0506(6) Uani d . 1 C
C11 0.2919(2) 0.13432(15) 0.4054(2) 0.0718(8) Uani d . 1 C
H11 0.3527 0.1512 0.3566 0.086 Uiso calc R 1 H
C12 0.3137(2) 0.08079(16) 0.4942(2) 0.0831(9) Uani d . 1 C
H12 0.3902 0.0614 0.5054 0.100 Uiso calc R 1 H
C13 0.2254(2) 0.05430(13) 0.5683(2) 0.0638(7) Uani d . 1 C
H13 0.2418 0.0178 0.6288 0.077 Uiso calc R 1 H
C14 0.1139(2) 0.08304(12) 0.55022(19) 0.0474(6) Uani d . 1 C
C15 0.0887(2) 0.13740(11) 0.45945(19) 0.0496(6) Uani d . 1 C
H15 0.0119 0.1561 0.4469 0.059 Uiso calc R 1 H
C16 0.0370(2) 0.01494(11) 0.7232(2) 0.0535(6) Uani d . 1 C
H16A 0.1094 0.0284 0.7729 0.064 Uiso calc R 1 H
H16B 0.0445 -0.0353 0.6946 0.064 Uiso calc R 1 H
C17 -0.0697(2) 0.02298(12) 0.8024(2) 0.0505(6) Uani d . 1 C
C18 -0.1920(2) -0.04221(11) 0.9528(2) 0.0479(6) Uani d . 1 C
C19 -0.2346(2) -0.11127(12) 0.9778(2) 0.0661(7) Uani d . 1 C
H19 -0.2008 -0.1521 0.9412 0.079 Uiso calc R 1 H
C20 -0.3270(3) -0.11988(14) 1.0565(2) 0.0776(8) Uani d . 1 C
H20 -0.3540 -0.1668 1.0739 0.093 Uiso calc R 1 H
C21 -0.3806(2) -0.06023(14) 1.1102(2) 0.0608(7) Uani d . 1 C
C22 -0.3365(2) 0.00838(13) 1.0881(2) 0.0578(6) Uani d . 1 C
H22 -0.3700 0.0491 1.1254 0.069 Uiso calc R 1 H
C23 -0.2428(2) 0.01699(12) 1.0107(2) 0.0556(6) Uani d . 1 C
H23 -0.2130 0.0637 0.9972 0.067 Uiso calc R 1 H
C24 -0.5353(3) -0.01605(16) 1.2377(2) 0.0812(8) Uani d . 1 C
H24A -0.5987 -0.0347 1.2858 0.122 Uiso calc R 1 H
H24B -0.5677 0.0157 1.1713 0.122 Uiso calc R 1 H
H24C -0.4803 0.0109 1.2935 0.122 Uiso calc R 1 H

loop_
_atom_site_aniso_label
_atom_site_aniso_U_11
_atom_site_aniso_U_22
_atom_site_aniso_U_33
_atom_site_aniso_U_12
_atom_site_aniso_U_13
_atom_site_aniso_U_23
O1 0.0788(14) 0.0856(14) 0.0920(14) 0.0098(11) -0.0163(12) 0.0072(12)
O2 0.0922(14) 0.0412(10) 0.0854(12) 0.0179(9) -0.0115(10) -0.0085(9)
O3 0.0704(12) 0.0685(11) 0.0637(10) 0.0069(9) 0.0096(9) 0.0210(9)
O4 0.0590(11) 0.0639(11) 0.0538(9) 0.0027(8) 0.0034(8) 0.0162(8)
O5 0.1085(15) 0.0416(10) 0.0814(12) 0.0188(10) 0.0390(11) 0.0176(9)
O6 0.0888(15) 0.0782(13) 0.0863(13) -0.0182(11) 0.0323(11) -0.0099(11)
N1 0.0672(14) 0.0346(10) 0.0638(12) 0.0069(9) 0.0024(11) -0.0053(9)
N2 0.0642(13) 0.0356(10) 0.0570(11) 0.0060(9) 0.0078(10) 0.0069(9)
C1 0.085(2) 0.108(2) 0.0695(18) 0.0062(19) -0.0037(16) -0.0068(18)
C2 0.0583(17) 0.0609(17) 0.0666(16) 0.0075(13) 0.0058(14) 0.0048(14)
C3 0.080(2) 0.0470(16) 0.115(2) 0.0128(14) -0.0177(19) 0.0101(16)
C4 0.0714(19) 0.0399(14) 0.098(2) 0.0049(13) -0.0093(16) -0.0039(14)
C5 0.0543(16) 0.0372(13) 0.0604(14) 0.0031(11) 0.0083(12) 0.0016(11)
C6 0.089(2) 0.0413(15) 0.0848(19) 0.0133(13) -0.0156(16) -0.0084(13)
C7 0.084(2) 0.0504(16) 0.0804(19) 0.0120(14) -0.0079(16) -0.0174(14)
C8 0.0681(17) 0.0367(13) 0.0526(14) 0.0051(12) 0.0095(12) 0.0067(11)
C9 0.0807(19) 0.0462(14) 0.0597(15) 0.0076(13) 0.0017(14) 0.0108(12)
C10 0.0572(16) 0.0494(14) 0.0450(13) 0.0003(12) 0.0009(12) 0.0035(11)
C11 0.0548(18) 0.096(2) 0.0658(16) 0.0060(15) 0.0121(13) 0.0244(15)
C12 0.0604(19) 0.110(2) 0.0803(19) 0.0296(16) 0.0165(15) 0.0336(18)
C13 0.0653(18) 0.0660(17) 0.0607(15) 0.0178(13) 0.0091(13) 0.0188(13)
C14 0.0535(16) 0.0473(13) 0.0416(12) 0.0014(11) 0.0045(11) -0.0017(11)
C15 0.0497(15) 0.0521(14) 0.0465(12) 0.0068(11) 0.0004(11) 0.0028(11)
C16 0.0660(17) 0.0426(13) 0.0517(14) 0.0016(11) 0.0014(12) 0.0064(11)
C17 0.0631(16) 0.0397(14) 0.0485(13) 0.0017(12) 0.0022(12) 0.0022(11)
C18 0.0588(16) 0.0397(13) 0.0447(12) 0.0005(11) 0.0000(11) 0.0064(10)
C19 0.090(2) 0.0425(14) 0.0677(16) -0.0032(13) 0.0219(15) -0.0036(12)
C20 0.106(2) 0.0483(16) 0.0813(18) -0.0203(15) 0.0309(18) -0.0052(14)
C21 0.0649(18) 0.0643(17) 0.0538(14) -0.0117(13) 0.0077(13) 0.0008(13)
C22 0.0703(18) 0.0513(15) 0.0523(14) 0.0037(12) 0.0063(13) -0.0024(12)
C23 0.0714(18) 0.0393(13) 0.0564(14) -0.0019(12) 0.0070(13) 0.0056(11)
C24 0.074(2) 0.102(2) 0.0686(17) -0.0033(17) 0.0136(15) -0.0125(16)

loop_
_atom_type_symbol
_atom_type_description
_atom_type_scat_dispersion_real
_atom_type_scat_dispersion_imag
_atom_type_scat_source
C C 0.0033 0.0016 'International Tables Vol C Tables 4.2.6.8 and 6.1.1.4'
H H 0.0000 0.0000 'International Tables Vol C Tables 4.2.6.8 and 6.1.1.4'
N N 0.0061 0.0033 'International Tables Vol C Tables 4.2.6.8 and 6.1.1.4'
O O 0.0106 0.0060 'International Tables Vol C Tables 4.2.6.8 and 6.1.1.4'

loop_
_geom_angle_atom_site_label_1
_geom_angle_atom_site_label_2
_geom_angle_atom_site_label_3
_geom_angle
C2 O1 C1 118.6(2)
C10 O3 C9 120.15(18)
C14 O4 C16 118.58(17)
C21 O6 C24 118.9(2)
C8 N1 C5 129.54(19)
C8 N1 H1 115.2
C5 N1 H1 115.2
C17 N2 C18 126.33(19)
C17 N2 H2 116.8
C18 N2 H2 116.8
O1 C1 H1A 109.5
O1 C1 H1B 109.5
H1A C1 H1B 109.5
O1 C1 H1C 109.5
H1A C1 H1C 109.5
H1B C1 H1C 109.5
C7 C2 O1 126.1(3)
C7 C2 C3 118.5(3)
O1 C2 C3 115.4(2)
C4 C3 C2 121.5(2)
C4 C3 H3 119.3
C2 C3 H3 119.3
C3 C4 C5 120.7(2)
C3 C4 H4 119.6
C5 C4 H4 119.6
C6 C5 C4 117.5(2)
C6 C5 N1 125.1(2)
C4 C5 N1 117.4(2)
C5 C6 C7 121.5(2)
C5 C6 H6 119.3
C7 C6 H6 119.3
C2 C7 C6 120.3(2)
C2 C7 H7 119.9
C6 C7 H7 119.9
O2 C8 N1 124.4(2)
O2 C8 C9 122.6(2)
N1 C8 C9 112.98(19)
O3 C9 C8 112.32(19)
O3 C9 H9A 109.1
C8 C9 H9A 109.1
O3 C9 H9B 109.1
C8 C9 H9B 109.1
H9A C9 H9B 107.9
O3 C10 C15 124.5(2)
O3 C10 C11 115.1(2)
C15 C10 C11 120.4(2)
C12 C11 C10 119.1(2)
C12 C11 H11 120.4
C10 C11 H11 120.4
C11 C12 C13 122.0(2)
C11 C12 H12 119.0
C13 C12 H12 119.0
C14 C13 C12 118.2(2)
C14 C13 H13 120.9
C12 C13 H13 120.9
C13 C14 O4 124.8(2)
C13 C14 C15 121.1(2)
O4 C14 C15 114.1(2)
C10 C15 C14 119.1(2)
C10 C15 H15 120.4
C14 C15 H15 120.4
O4 C16 C17 106.48(18)
O4 C16 H16A 110.4
C17 C16 H16A 110.4
O4 C16 H16B 110.4
C17 C16 H16B 110.4
H16A C16 H16B 108.6
O5 C17 N2 123.8(2)
O5 C17 C16 120.6(2)
N2 C17 C16 115.56(19)
C19 C18 C23 118.4(2)
C19 C18 N2 117.7(2)
C23 C18 N2 124.0(2)
C20 C19 C18 120.1(2)
C20 C19 H19 119.9
C18 C19 H19 119.9
C19 C20 C21 121.3(2)
C19 C20 H20 119.4
C21 C20 H20 119.4
O6 C21 C22 125.0(2)
O6 C21 C20 116.3(2)
C22 C21 C20 118.7(2)
C21 C22 C23 120.0(2)
C21 C22 H22 120.0
C23 C22 H22 120.0
C22 C23 C18 121.4(2)
C22 C23 H23 119.3
C18 C23 H23 119.3
O6 C24 H24A 109.5
O6 C24 H24B 109.5
H24A C24 H24B 109.5
O6 C24 H24C 109.5
H24A C24 H24C 109.5
H24B C24 H24C 109.5

loop_
_geom_bond_atom_site_label_1
_geom_bond_atom_site_label_2
_geom_bond_distance
_geom_bond_publ_flag
O1 C2 1.370(3) ?
O1 C1 1.419(3) ?
O2 C8 1.222(2) yes
O3 C10 1.371(2) yes
O3 C9 1.413(3) yes
O4 C14 1.376(2) yes
O4 C16 1.418(2) yes
O5 C17 1.225(2) yes
O6 C21 1.371(3) ?
O6 C24 1.411(3) ?
N1 C8 1.340(3) yes
N1 C5 1.409(3) yes
N1 H1 0.86 ?
N2 C17 1.341(3) yes
N2 C18 1.417(3) yes
N2 H2 0.86 ?
C1 H1A 0.96 ?
C1 H1B 0.96 ?
C1 H1C 0.96 ?
C2 C7 1.354(3) ?
C2 C3 1.372(3) ?
C3 C4 1.366(3) ?
C3 H3 0.93 ?
C4 C5 1.379(3) ?
C4 H4 0.93 ?
C5 C6 1.370(3) ?
C6 C7 1.389(3) ?
C6 H6 0.93 ?
C7 H7 0.93 ?
C8 C9 1.513(3) ?
C9 H9A 0.97 ?
C9 H9B 0.97 ?
C10 C15 1.374(3) ?
C10 C11 1.377(3) ?
C11 C12 1.361(3) ?
C11 H11 0.93 ?
C12 C13 1.385(3) ?
C12 H12 0.93 ?
C13 C14 1.360(3) ?
C13 H13 0.93 ?
C14 C15 1.392(3) ?
C15 H15 0.93 ?
C16 C17 1.507(3) ?
C16 H16A 0.97 ?
C16 H16B 0.97 ?
C18 C19 1.379(3) ?
C18 C23 1.380(3) ?
C19 C20 1.374(3) ?
C19 H19 0.93 ?
C20 C21 1.381(3) ?
C20 H20 0.93 ?
C21 C22 1.372(3) ?
C22 C23 1.378(3) ?
C22 H22 0.93 ?
C23 H23 0.93 ?
C24 H24A 0.96 ?
C24 H24B 0.96 ?
C24 H24C 0.96 ?

loop_
_geom_hbond_atom_site_label_D
_geom_hbond_atom_site_label_H
_geom_hbond_atom_site_label_A
_geom_hbond_site_symmetry_A
_geom_hbond_distance_DH
_geom_hbond_distance_HA
_geom_hbond_distance_DA
_geom_hbond_angle_DHA
_geom_hbond_publ_flag
N1 H1 O5 4_565 0.86 2.02 2.875(2) 172 yes
N2 H2 O2 3_556 0.86 2.04 2.897(2) 172 yes
C6 H6 O2 1_555 0.93 2.35 2.936(4) 121 yes
C11 H11 O1 4_666 0.93 2.53 3.448(3) 170 yes
C23 H23 O5 1_555 0.93 2.32 2.853(3) 116 yes
C1 H1C Cg1 4_565 0.96 2.72 3.608(3) 155 yes
C16 H16A Cg2 3_557 0.97 2.78 3.729(2) 165 yes
C24 H24B Cg2 3_457 0.96 2.70 3.590(3) 155 yes

loop_
_geom_torsion_atom_site_label_1
_geom_torsion_atom_site_label_2
_geom_torsion_atom_site_label_3
_geom_torsion_atom_site_label_4
_geom_torsion
C1 O1 C2 C7 2.6(4)
C1 O1 C2 C3 -177.2(2)
C7 C2 C3 C4 0.7(4)
O1 C2 C3 C4 -179.4(2)
C2 C3 C4 C5 -0.7(4)
C3 C4 C5 C6 0.8(4)
C3 C4 C5 N1 179.1(2)
C8 N1 C5 C6 11.3(4)
C8 N1 C5 C4 -166.9(2)
C4 C5 C6 C7 -0.8(4)
N1 C5 C6 C7 -179.0(2)
O1 C2 C7 C6 179.4(2)
C3 C2 C7 C6 -0.7(4)
C5 C6 C7 C2 0.8(4)
C5 N1 C8 O2 -6.9(4)
C5 N1 C8 C9 171.2(2)
C10 O3 C9 C8 -97.1(2)
O2 C8 C9 O3 17.9(3)
N1 C8 C9 O3 -160.28(19)
C9 O3 C10 C15 13.2(3)
C9 O3 C10 C11 -166.5(2)
O3 C10 C11 C12 178.8(2)
C15 C10 C11 C12 -0.9(4)
C10 C11 C12 C13 0.1(4)
C11 C12 C13 C14 0.3(4)
C12 C13 C14 O4 -179.6(2)
C12 C13 C14 C15 0.3(4)
C16 O4 C14 C13 8.3(3)
C16 O4 C14 C15 -171.57(18)
O3 C10 C15 C14 -178.23(19)
C11 C10 C15 C14 1.4(3)
C13 C14 C15 C10 -1.1(3)
O4 C14 C15 C10 178.82(18)
C14 O4 C16 C17 160.78(17)
C18 N2 C17 O5 0.7(4)
C18 N2 C17 C16 178.16(19)
O4 C16 C17 O5 -31.9(3)
O4 C16 C17 N2 150.49(18)
C17 N2 C18 C19 157.9(2)
C17 N2 C18 C23 -22.2(3)
C23 C18 C19 C20 1.3(4)
N2 C18 C19 C20 -178.8(2)
C18 C19 C20 C21 1.2(4)
C24 O6 C21 C22 1.3(4)
C24 O6 C21 C20 -178.6(2)
C19 C20 C21 O6 177.2(2)
C19 C20 C21 C22 -2.7(4)
O6 C21 C22 C23 -178.2(2)
C20 C21 C22 C23 1.7(4)
C21 C22 C23 C18 0.8(4)
C19 C18 C23 C22 -2.3(3)
N2 C18 C23 C22 177.8(2)

loop_
_cod_related_entry_id
_cod_related_entry_database
_cod_related_entry_code
1 ChemSpider 21130468
